data_7205974
loop_
_publ_author_name
'Cucos, Andrei'
'Ursu, Andrei'
'Madalan, Augustin M.'
'Duhayon, Carine'
'Sutter, Jean-Pascal'
'Andruh, Marius'

_publ_section_title
;
 Co-crystallization of coordination compounds through
 second-coordination sphere interactions
;
_journal_issue 11
_journal_name_full CrystEngComm
_journal_page_first 3756
_journal_paper_doi 10.1039/c1ce05112a
_journal_volume 13
_journal_year 2011
_chemical_formula_sum 'C72 H84 Cl3 N11 Ni4 O28'
_chemical_formula_weight 1892.69
_chemical_name_systematic
;
?
;
_space_group_IT_number 2
_symmetry_cell_setting triclinic
_symmetry_space_group_name_Hall '-P 1'
_symmetry_space_group_name_H-M 'P -1'
_atom_sites_solution_hydrogens geom
_atom_sites_solution_primary direct
_atom_sites_solution_secondary difmap
_audit_creation_method SHELXL-97
_cell_angle_alpha 97.492(6)
_cell_angle_beta 97.828(7)
_cell_angle_gamma 91.792(7)
_cell_formula_units_Z 2
_cell_length_a 14.8436(13)
_cell_length_b 15.6993(12)
_cell_length_c 17.3575(13)
_cell_measurement_reflns_used 12892
_cell_measurement_temperature 293(2)
_cell_measurement_theta_max 25.00
_cell_measurement_theta_min 2.50
_cell_volume 3968.0(6)
_computing_cell_refinement X-Area
_computing_data_collection X-Area
_computing_data_reduction X-Area
_computing_structure_refinement 'SHELXL-97 (Sheldrick, 1997)'
_computing_structure_solution 'SHELXS-97 (Sheldrick, 1997)'
_diffrn_ambient_temperature 293(2)
_diffrn_measured_fraction_theta_full 0.910
_diffrn_measured_fraction_theta_max 0.910
_diffrn_measurement_device_type 'STOE-IPDS II'
_diffrn_measurement_method 'omega scans'
_diffrn_radiation_monochromator graphite
_diffrn_radiation_source 'fine-focus sealed tube'
_diffrn_radiation_type MoK\a
_diffrn_radiation_wavelength 0.71073
_diffrn_reflns_av_R_equivalents 0.0592
_diffrn_reflns_av_sigmaI/netI 0.1179
_diffrn_reflns_limit_h_max 17
_diffrn_reflns_limit_h_min -17
_diffrn_reflns_limit_k_max 18
_diffrn_reflns_limit_k_min -18
_diffrn_reflns_limit_l_max 20
_diffrn_reflns_limit_l_min -20
_diffrn_reflns_number 30184
_diffrn_reflns_theta_full 25.21
_diffrn_reflns_theta_max 25.21
_diffrn_reflns_theta_min 2.39
_exptl_absorpt_coefficient_mu 1.125
_exptl_absorpt_correction_T_max 0.8083
_exptl_absorpt_correction_T_min 0.7725
_exptl_absorpt_correction_type multi-scan
_exptl_absorpt_process_details
;
[c.f. r.h. blessing, acta cryst. (1995), a51, 33-38]
;
_exptl_crystal_colour brown
_exptl_crystal_density_diffrn 1.584
_exptl_crystal_density_meas ?
_exptl_crystal_density_method 'not measured'
_exptl_crystal_description needle
_exptl_crystal_F_000 1960
_exptl_crystal_size_max 0.5
_exptl_crystal_size_mid 0.15
_exptl_crystal_size_min 0.1
_refine_diff_density_max 0.587
_refine_diff_density_min -0.586
_refine_diff_density_rms 0.063
_refine_ls_extinction_method none
_refine_ls_goodness_of_fit_ref 0.899
_refine_ls_hydrogen_treatment mixed
_refine_ls_matrix_type full
_refine_ls_number_parameters 1111
_refine_ls_number_reflns 13028
_refine_ls_number_restraints 30
_refine_ls_restrained_S_all 0.897
_refine_ls_R_factor_all 0.1251
_refine_ls_R_factor_gt 0.0563
_refine_ls_shift/su_max 0.001
_refine_ls_shift/su_mean 0.000
_refine_ls_structure_factor_coef Fsqd
_refine_ls_weighting_details 'calc w=1/[\s^2^(Fo^2^)+(0.0330P)^2^+0.0000P] where P=(Fo^2^+2Fc^2^)/3'
_refine_ls_weighting_scheme calc
_refine_ls_wR_factor_gt 0.0828
_refine_ls_wR_factor_ref 0.0961
_reflns_number_gt 7130
_reflns_number_total 13028
_reflns_threshold_expression >2sigma(I)
_cod_data_source_file c1ce05112a.txt
_cod_data_source_block shelxlC2
_cod_depositor_comments
;
The following automatic conversions were performed:
'_symmetry_cell_setting' value 'Triclinic' changed to 'triclinic'
according to '/home/saulius/struct/CIF-dictionaries/cif_core.dic'
dictionary named 'cif_core.dic' version 2.4.1 from 2010-06-29.

Automatic conversion script
Id: cif_fix_enum 1555 2011-01-17 13:19:09Z saulius 

The following automatic conversions were performed:

'_exptl_crystal_density_meas' value 'not measured' was changed to '?'
- the value is perceived as not measured.

Automatic conversion script
Id: cif_fix_values 3008 2015-01-20 13:52:24Z robertas 
;
_cod_original_cell_volume 3968.0(5)
_cod_original_sg_symbol_H-M P-1
_cod_database_code 7205974

loop_
_symmetry_equiv_pos_as_xyz
'x, y, z'
'-x, -y, -z'

loop_
_atom_site_label
_atom_site_type_symbol
_atom_site_fract_x
_atom_site_fract_y
_atom_site_fract_z
_atom_site_U_iso_or_equiv
_atom_site_adp_type
_atom_site_occupancy
_atom_site_symmetry_multiplicity
_atom_site_calc_flag
_atom_site_refinement_flags
_atom_site_disorder_assembly
_atom_site_disorder_group
C1 C -0.0939(5) 0.3492(4) 0.5043(4) 0.088(2) Uani 1 1 d . . .
H1A H -0.1280 0.3466 0.4529 0.132 Uiso 1 1 calc R . .
H1B H -0.0599 0.4034 0.5179 0.132 Uiso 1 1 calc R . .
H1C H -0.1350 0.3436 0.5418 0.132 Uiso 1 1 calc R . .
C2 C 0.0225(4) 0.2752(3) 0.5741(3) 0.0476(15) Uani 1 1 d . . .
C3 C 0.0332(5) 0.3349(4) 0.6411(4) 0.0663(19) Uani 1 1 d . . .
H3 H 0.0013 0.3850 0.6420 0.080 Uiso 1 1 calc R . .
C4 C 0.0916(5) 0.3201(4) 0.7069(4) 0.077(2) Uani 1 1 d . . .
H4 H 0.0984 0.3606 0.7517 0.092 Uiso 1 1 calc R . .
C5 C 0.1383(5) 0.2483(4) 0.7072(4) 0.0709(19) Uani 1 1 d . . .
H5 H 0.1777 0.2400 0.7517 0.085 Uiso 1 1 calc R . .
C6 C 0.1279(4) 0.1853(3) 0.6403(3) 0.0491(15) Uani 1 1 d . . .
C7 C 0.0710(4) 0.1984(3) 0.5722(3) 0.0425(14) Uani 1 1 d . . .
C8 C 0.1759(4) 0.1087(4) 0.6451(4) 0.0546(16) Uani 1 1 d . . .
H8 H 0.2135 0.1041 0.6917 0.066 Uiso 1 1 calc R . .
C9 C 0.2261(5) -0.0302(4) 0.6009(4) 0.070(2) Uani 1 1 d . . .
H9A H 0.2865 -0.0205 0.5875 0.084 Uiso 1 1 calc R . .
H9B H 0.2318 -0.0404 0.6552 0.084 Uiso 1 1 calc R . .
C10 C 0.1785(4) -0.1042(4) 0.5492(4) 0.071(2) Uani 1 1 d . . .
H10A H 0.1291 -0.1267 0.5732 0.086 Uiso 1 1 calc R . .
H10B H 0.2202 -0.1495 0.5399 0.086 Uiso 1 1 calc R . .
C11 C 0.1353(4) -0.1243(3) 0.4092(4) 0.0532(16) Uani 1 1 d . . .
H11 H 0.1613 -0.1774 0.4098 0.064 Uiso 1 1 calc R . .
C12 C 0.0910(4) -0.1051(3) 0.3369(4) 0.0513(16) Uani 1 1 d . . .
C13 C 0.0888(5) -0.1664(4) 0.2676(4) 0.0680(19) Uani 1 1 d . . .
H13 H 0.1212 -0.2159 0.2701 0.082 Uiso 1 1 calc R . .
C14 C 0.0407(5) -0.1534(5) 0.1989(5) 0.079(2) Uani 1 1 d . . .
H14 H 0.0406 -0.1941 0.1549 0.095 Uiso 1 1 calc R . .
C15 C -0.0089(5) -0.0803(4) 0.1928(4) 0.070(2) Uani 1 1 d . . .
H15 H -0.0425 -0.0723 0.1452 0.084 Uiso 1 1 calc R . .
C16 C -0.0076(4) -0.0202(4) 0.2577(4) 0.0542(16) Uani 1 1 d . . .
C17 C 0.0432(4) -0.0294(3) 0.3307(3) 0.0444(14) Uani 1 1 d . . .
C18 C -0.1227(5) 0.0635(5) 0.1949(4) 0.094(3) Uani 1 1 d . . .
H18A H -0.1501 0.1177 0.2048 0.141 Uiso 1 1 calc R . .
H18B H -0.1687 0.0177 0.1878 0.141 Uiso 1 1 calc R . .
H18C H -0.0943 0.0620 0.1483 0.141 Uiso 1 1 calc R . .
C21 C 0.1364(4) 0.4398(3) 0.4764(3) 0.0595(18) Uani 1 1 d . . .
H21A H 0.0940 0.4554 0.4343 0.089 Uiso 1 1 calc R . .
H21B H 0.1866 0.4816 0.4886 0.089 Uiso 1 1 calc R . .
H21C H 0.1066 0.4380 0.5219 0.089 Uiso 1 1 calc R . .
C22 C 0.2310(4) 0.3236(3) 0.5062(3) 0.0367(13) Uani 1 1 d . . .
C23 C 0.2614(4) 0.3639(4) 0.5813(3) 0.0539(16) Uani 1 1 d . . .
H23 H 0.2390 0.4164 0.5990 0.065 Uiso 1 1 calc R . .
C24 C 0.3248(4) 0.3263(4) 0.6299(3) 0.0632(18) Uani 1 1 d . . .
H24 H 0.3454 0.3541 0.6801 0.076 Uiso 1 1 calc R . .
C25 C 0.3579(4) 0.2490(4) 0.6054(3) 0.0577(17) Uani 1 1 d . . .
H25 H 0.4003 0.2241 0.6390 0.069 Uiso 1 1 calc R . .
C26 C 0.3281(4) 0.2071(3) 0.5298(3) 0.0395(13) Uani 1 1 d . . .
C27 C 0.2646(3) 0.2445(3) 0.4787(3) 0.0352(13) Uani 1 1 d . . .
C28 C 0.3634(4) 0.1265(3) 0.5052(3) 0.0496(15) Uani 1 1 d . . .
H28 H 0.4042 0.1043 0.5421 0.060 Uiso 1 1 calc R . .
C29 C 0.3887(6) -0.0002(4) 0.4201(5) 0.120(4) Uani 1 1 d . . .
H29A H 0.4543 0.0108 0.4289 0.144 Uiso 1 1 calc R . .
H29B H 0.3737 -0.0388 0.4563 0.144 Uiso 1 1 calc R . .
C30 C 0.3640(6) -0.0385(5) 0.3472(4) 0.107(3) Uani 1 1 d . . .
H30A H 0.3351 -0.0943 0.3490 0.128 Uiso 1 1 calc R . .
H30B H 0.4183 -0.0480 0.3224 0.128 Uiso 1 1 calc R . .
C31 C 0.2758(4) -0.0195(4) 0.2264(4) 0.0597(17) Uani 1 1 d . . .
H31 H 0.3001 -0.0704 0.2069 0.072 Uiso 1 1 calc R . .
C32 C 0.2130(4) 0.0189(3) 0.1730(3) 0.0517(16) Uani 1 1 d . . .
C33 C 0.1884(5) -0.0220(4) 0.0944(4) 0.073(2) Uani 1 1 d . . .
H33 H 0.2139 -0.0735 0.0780 0.087 Uiso 1 1 calc R . .
C34 C 0.1287(6) 0.0132(5) 0.0435(4) 0.080(2) Uani 1 1 d . . .
H34 H 0.1133 -0.0145 -0.0076 0.096 Uiso 1 1 calc R . .
C35 C 0.0896(5) 0.0900(4) 0.0660(3) 0.0679(19) Uani 1 1 d . . .
H35 H 0.0488 0.1134 0.0300 0.081 Uiso 1 1 calc R . .
C36 C 0.1109(4) 0.1314(4) 0.1406(3) 0.0467(15) Uani 1 1 d . . .
C37 C 0.1738(4) 0.0968(3) 0.1962(3) 0.0421(14) Uani 1 1 d . . .
C38 C 0.0078(5) 0.2418(4) 0.1164(4) 0.076(2) Uani 1 1 d . . .
H38A H -0.0119 0.2940 0.1428 0.115 Uiso 1 1 calc R . .
H38B H -0.0434 0.2014 0.1004 0.115 Uiso 1 1 calc R . .
H38C H 0.0336 0.2540 0.0710 0.115 Uiso 1 1 calc R . .
C41 C 0.4291(4) 0.4112(3) 0.4547(3) 0.0605(18) Uani 1 1 d . . .
H41A H 0.3895 0.4583 0.4574 0.091 Uiso 1 1 calc R . .
H41B H 0.4909 0.4330 0.4585 0.091 Uiso 1 1 calc R . .
H41C H 0.4235 0.3789 0.4973 0.091 Uiso 1 1 calc R . .
C42 C 0.4566(4) 0.2862(3) 0.3697(3) 0.0399(13) Uani 1 1 d . . .
C43 C 0.5191(4) 0.2595(4) 0.4262(3) 0.0546(16) Uani 1 1 d . . .
H43 H 0.5272 0.2886 0.4771 0.066 Uiso 1 1 calc R . .
C44 C 0.5708(4) 0.1886(4) 0.4077(4) 0.0675(19) Uani 1 1 d . . .
H44 H 0.6128 0.1706 0.4464 0.081 Uiso 1 1 calc R . .
C45 C 0.5601(4) 0.1463(4) 0.3344(4) 0.0629(19) Uani 1 1 d . . .
H45 H 0.5950 0.0995 0.3225 0.075 Uiso 1 1 calc R . .
C46 C 0.4958(4) 0.1726(3) 0.2750(3) 0.0446(14) Uani 1 1 d . . .
C47 C 0.4426(3) 0.2430(3) 0.2919(3) 0.0347(13) Uani 1 1 d . . .
C48 C 0.4862(4) 0.1242(3) 0.1993(4) 0.0595(18) Uani 1 1 d . . .
H48 H 0.5235 0.0782 0.1920 0.071 Uiso 1 1 calc R . .
C49 C 0.4238(6) 0.0801(4) 0.0653(4) 0.097(3) Uani 1 1 d . . .
H49A H 0.4845 0.0723 0.0516 0.116 Uiso 1 1 calc R . .
H49B H 0.3984 0.0244 0.0725 0.116 Uiso 1 1 calc R . .
C50 C 0.3700(6) 0.1116(5) 0.0050(4) 0.102(3) Uani 1 1 d . . .
H50A H 0.3281 0.0657 -0.0230 0.123 Uiso 1 1 calc R . .
H50B H 0.4086 0.1291 -0.0315 0.123 Uiso 1 1 calc R . .
C51 C 0.2550(5) 0.2149(4) -0.0167(3) 0.0630(18) Uani 1 1 d . . .
H51 H 0.2438 0.1866 -0.0678 0.076 Uiso 1 1 calc R . .
C52 C 0.2027(4) 0.2862(4) 0.0013(3) 0.0506(15) Uani 1 1 d . . .
C53 C 0.1359(5) 0.3075(5) -0.0595(4) 0.072(2) Uani 1 1 d . . .
H53 H 0.1280 0.2753 -0.1090 0.087 Uiso 1 1 calc R . .
C54 C 0.0843(5) 0.3754(5) -0.0437(4) 0.082(2) Uani 1 1 d . . .
H54 H 0.0393 0.3885 -0.0826 0.098 Uiso 1 1 calc R . .
C55 C 0.0969(5) 0.4261(4) 0.0291(4) 0.074(2) Uani 1 1 d . . .
H55 H 0.0621 0.4737 0.0376 0.089 Uiso 1 1 calc R . .
C56 C 0.1603(4) 0.4064(4) 0.0883(3) 0.0495(15) Uani 1 1 d . . .
C57 C 0.2159(4) 0.3359(4) 0.0748(3) 0.0437(14) Uani 1 1 d . . .
C58 C 0.1221(5) 0.5235(4) 0.1797(4) 0.076(2) Uani 1 1 d . . .
H58A H 0.1405 0.5495 0.2329 0.114 Uiso 1 1 calc R . .
H58B H 0.0594 0.5034 0.1732 0.114 Uiso 1 1 calc R . .
H58C H 0.1293 0.5651 0.1448 0.114 Uiso 1 1 calc R . .
C61 C 0.6377(5) 0.4098(5) 0.3075(3) 0.078(2) Uani 1 1 d . . .
H61A H 0.6211 0.4550 0.3450 0.117 Uiso 1 1 calc R . .
H61B H 0.7001 0.4194 0.3004 0.117 Uiso 1 1 calc R . .
H61C H 0.6303 0.3555 0.3262 0.117 Uiso 1 1 calc R . .
C62 C 0.5932(4) 0.3485(4) 0.1731(3) 0.0479(15) Uani 1 1 d . . .
C63 C 0.6540(4) 0.2856(4) 0.1783(4) 0.0628(18) Uani 1 1 d . . .
H63 H 0.6902 0.2822 0.2258 0.075 Uiso 1 1 calc R . .
C64 C 0.6620(5) 0.2259(4) 0.1122(5) 0.082(2) Uani 1 1 d . . .
H64 H 0.7009 0.1810 0.1169 0.099 Uiso 1 1 calc R . .
C65 C 0.6138(4) 0.2332(4) 0.0419(4) 0.0667(18) Uani 1 1 d . . .
H65 H 0.6214 0.1948 -0.0020 0.080 Uiso 1 1 calc R . .
C66 C 0.5518(4) 0.2993(3) 0.0348(3) 0.0456(14) Uani 1 1 d . . .
C67 C 0.5391(4) 0.3584(3) 0.1002(3) 0.0416(14) Uani 1 1 d . . .
C68 C 0.5060(4) 0.3089(3) -0.0420(3) 0.0462(15) Uani 1 1 d . . .
H68 H 0.5194 0.2708 -0.0842 0.055 Uiso 1 1 calc R . .
C69 C 0.4162(4) 0.3764(3) -0.1394(3) 0.0482(15) Uani 1 1 d . . .
H69A H 0.4169 0.3221 -0.1732 0.058 Uiso 1 1 calc R . .
H69B H 0.4549 0.4186 -0.1570 0.058 Uiso 1 1 calc R . .
C70 C 0.3214(4) 0.4057(4) -0.1412(3) 0.0526(16) Uani 1 1 d . . .
H70A H 0.3041 0.4334 -0.1875 0.063 Uiso 1 1 calc R . .
H70B H 0.2789 0.3572 -0.1422 0.063 Uiso 1 1 calc R . .
C71 C 0.2603(4) 0.5254(3) -0.0691(3) 0.0454(15) Uani 1 1 d . . .
H71 H 0.2203 0.5263 -0.1151 0.054 Uiso 1 1 calc R . .
C72 C 0.2510(4) 0.5874(3) -0.0035(3) 0.0417(14) Uani 1 1 d . . .
C73 C 0.1865(4) 0.6510(4) -0.0123(4) 0.0632(18) Uani 1 1 d . . .
H73 H 0.1482 0.6496 -0.0596 0.076 Uiso 1 1 calc R . .
C74 C 0.1802(4) 0.7139(4) 0.0477(4) 0.0662(19) Uani 1 1 d . . .
H74 H 0.1358 0.7540 0.0420 0.079 Uiso 1 1 calc R . .
C75 C 0.2391(4) 0.7193(3) 0.1176(3) 0.0541(16) Uani 1 1 d . . .
H75 H 0.2361 0.7646 0.1573 0.065 Uiso 1 1 calc R . .
C76 C 0.3014(4) 0.6585(3) 0.1284(3) 0.0425(14) Uani 1 1 d . . .
C77 C 0.3073(4) 0.5892(3) 0.0690(3) 0.0375(13) Uani 1 1 d . . .
C78 C 0.3811(4) 0.7376(3) 0.2462(3) 0.0618(18) Uani 1 1 d . . .
H78A H 0.4252 0.7295 0.2901 0.093 Uiso 1 1 calc R . .
H78B H 0.3260 0.7565 0.2647 0.093 Uiso 1 1 calc R . .
H78C H 0.4046 0.7802 0.2182 0.093 Uiso 1 1 calc R . .
Cl1 Cl -0.07699(11) 0.39538(10) 0.28236(9) 0.0613(4) Uani 1 1 d . . .
Cl2 Cl 0.30977(13) 0.61312(14) 0.40010(10) 0.0812(6) Uani 1 1 d . . .
Cl3 Cl 0.59218(11) 0.90398(8) 0.21075(9) 0.0561(4) Uani 1 1 d . . .
N1 N 0.1709(3) 0.0453(3) 0.5893(3) 0.0482(12) Uani 1 1 d . . .
N2 N 0.1424(3) -0.0736(3) 0.4744(3) 0.0494(12) Uani 1 1 d . . .
N3 N 0.3448(3) 0.0810(3) 0.4373(3) 0.0487(13) Uani 1 1 d . . .
N4 N 0.3018(3) 0.0099(3) 0.2988(3) 0.0503(13) Uani 1 1 d . . .
N5 N 0.4293(3) 0.1392(3) 0.1392(3) 0.0513(13) Uani 1 1 d . . .
N6 N 0.3180(3) 0.1844(3) 0.0314(3) 0.0533(13) Uani 1 1 d . . .
N7 N 0.4481(3) 0.3660(2) -0.0570(2) 0.0406(11) Uani 1 1 d . . .
N8 N 0.3206(3) 0.4677(3) -0.0688(2) 0.0401(11) Uani 1 1 d . . .
N11 N 0.0370(3) 0.2063(3) 0.3595(3) 0.0469(11) Uani 1 1 d D . .
N12 N 0.2138(3) 0.3315(3) 0.2872(3) 0.0455(11) Uani 1 1 d D . .
N13 N 0.3920(3) 0.4693(3) 0.2307(3) 0.0477(12) Uani 1 1 d D . .
Ni1 Ni 0.10413(5) 0.03683(4) 0.48960(4) 0.03873(19) Uani 1 1 d . . .
Ni2 Ni 0.26831(4) 0.10967(4) 0.35225(4) 0.03465(18) Uani 1 1 d . . .
Ni3 Ni 0.35136(5) 0.22739(4) 0.13549(4) 0.03806(19) Uani 1 1 d . . .
Ni4 Ni 0.40478(5) 0.44578(4) 0.01395(4) 0.03282(18) Uani 1 1 d . . .
O1 O -0.0325(3) 0.2806(2) 0.5051(2) 0.0578(11) Uani 1 1 d . . .
O2 O 0.0599(2) 0.1451(2) 0.5060(2) 0.0434(9) Uani 1 1 d . . .
O3 O 0.0414(2) 0.0311(2) 0.3891(2) 0.0465(10) Uani 1 1 d . . .
O4 O -0.0566(3) 0.0534(3) 0.2592(2) 0.0685(13) Uani 1 1 d . . .
O5 O 0.1696(2) 0.3560(2) 0.45297(19) 0.0468(10) Uani 1 1 d . . .
O6 O 0.2347(2) 0.21067(18) 0.40491(17) 0.0359(9) Uani 1 1 d . . .
O7 O 0.1909(2) 0.1391(2) 0.26767(19) 0.0441(10) Uani 1 1 d . . .
O8 O 0.0752(3) 0.2057(2) 0.1686(2) 0.0576(11) Uani 1 1 d . . .
O9 O 0.4045(2) 0.3564(2) 0.38149(19) 0.0485(10) Uani 1 1 d . . .
O10 O 0.3829(2) 0.27160(19) 0.24047(19) 0.0394(9) Uani 1 1 d . . .
O11 O 0.2746(2) 0.3179(2) 0.13360(19) 0.0452(10) Uani 1 1 d . . .
O12 O 0.1777(3) 0.4519(2) 0.1618(2) 0.0586(11) Uani 1 1 d . . .
O13 O 0.5805(3) 0.4091(2) 0.2342(2) 0.0555(11) Uani 1 1 d . . .
O14 O 0.4837(2) 0.42053(19) 0.09966(18) 0.0378(9) Uani 1 1 d . . .
O15 O 0.3668(2) 0.53080(19) 0.08479(18) 0.0380(9) Uani 1 1 d . . .
O16 O 0.3624(3) 0.6581(2) 0.1950(2) 0.0519(10) Uani 1 1 d . . .
O21 O -0.1174(4) 0.3120(3) 0.2823(3) 0.1090(18) Uani 1 1 d . . .
O22 O 0.0194(3) 0.3862(3) 0.2944(3) 0.1000(17) Uani 1 1 d . . .
O23 O -0.0997(4) 0.4263(4) 0.2101(3) 0.1121(19) Uani 1 1 d . . .
O24 O -0.1034(4) 0.4523(3) 0.3438(3) 0.116(2) Uani 1 1 d . . .
O25 O 0.2602(4) 0.5350(5) 0.3517(3) 0.146(3) Uani 1 1 d . . .
O26 O 0.4004(3) 0.6127(3) 0.3806(2) 0.0797(13) Uani 1 1 d . . .
O27 O 0.3089(3) 0.6025(3) 0.4795(2) 0.0751(13) Uani 1 1 d . . .
O28 O 0.2685(6) 0.6843(5) 0.3830(5) 0.191(4) Uani 1 1 d . . .
O29 O 0.6368(4) 0.8264(3) 0.1965(3) 0.1015(18) Uani 1 1 d . . .
O30 O 0.6482(3) 0.9745(3) 0.1976(3) 0.0764(13) Uani 1 1 d . . .
O31 O 0.5082(3) 0.9009(3) 0.1593(3) 0.0936(16) Uani 1 1 d . . .
O32 O 0.5763(4) 0.9170(3) 0.2906(3) 0.0928(16) Uani 1 1 d . . .
H11N H 0.347(3) 0.500(3) 0.192(3) 0.28(6) Uiso 1 1 d D . .
H1N H 0.1081(6) 0.210(3) 0.375(3) 0.11(2) Uiso 1 1 d D . .
H3N H 0.019(3) 0.241(3) 0.312(2) 0.15(3) Uiso 1 1 d D . .
H8N H 0.220(6) 0.317(4) 0.3449(15) 0.30(7) Uiso 1 1 d D . .
H2N H 0.014(3) 0.1417(10) 0.343(3) 0.17(4) Uiso 1 1 d D . .
H10N H 0.4581(16) 0.475(4) 0.216(3) 0.14(3) Uiso 1 1 d D . .
H5N H 0.148(2) 0.313(4) 0.258(5) 0.34(8) Uiso 1 1 d D . .
H7N H 0.262(4) 0.298(4) 0.257(5) 0.25(5) Uiso 1 1 d D . .
H9N H 0.371(4) 0.4041(10) 0.226(3) 0.16(3) Uiso 1 1 d D . .
H12N H 0.391(4) 0.499(3) 0.2885(13) 0.16(3) Uiso 1 1 d D . .
H6N H 0.226(5) 0.3981(9) 0.288(4) 0.14(3) Uiso 1 1 d D . .
H4N H 0.007(3) 0.233(3) 0.4080(19) 0.18(4) Uiso 1 1 d D . .

loop_
_atom_site_aniso_label
_atom_site_aniso_U_11
_atom_site_aniso_U_22
_atom_site_aniso_U_33
_atom_site_aniso_U_23
_atom_site_aniso_U_13
_atom_site_aniso_U_12
C1 0.094(6) 0.069(4) 0.115(6) 0.026(4) 0.041(5) 0.051(4)
C2 0.052(4) 0.041(3) 0.056(4) 0.011(3) 0.022(3) 0.008(3)
C3 0.080(5) 0.044(3) 0.079(5) -0.006(4) 0.041(4) 0.005(3)
C4 0.101(6) 0.069(5) 0.059(5) -0.011(4) 0.028(4) -0.003(4)
C5 0.082(5) 0.075(4) 0.055(4) -0.001(4) 0.020(4) -0.006(4)
C6 0.047(4) 0.045(3) 0.054(4) 0.000(3) 0.012(3) -0.007(3)
C7 0.047(4) 0.037(3) 0.046(4) 0.006(3) 0.016(3) -0.001(3)
C8 0.051(4) 0.066(4) 0.048(4) 0.014(3) 0.008(3) -0.002(3)
C9 0.069(5) 0.056(4) 0.083(5) 0.028(4) -0.016(4) 0.014(3)
C10 0.064(5) 0.050(4) 0.101(5) 0.027(4) -0.006(4) 0.010(3)
C11 0.037(4) 0.038(3) 0.087(5) 0.008(3) 0.017(4) 0.007(3)
C12 0.050(4) 0.033(3) 0.071(4) -0.007(3) 0.026(3) -0.006(3)
C13 0.062(5) 0.052(4) 0.091(5) -0.011(4) 0.036(4) -0.004(3)
C14 0.089(6) 0.071(5) 0.072(5) -0.019(4) 0.026(5) -0.022(4)
C15 0.075(5) 0.074(5) 0.059(4) -0.001(4) 0.014(4) -0.025(4)
C16 0.060(4) 0.045(3) 0.055(4) -0.003(3) 0.011(3) -0.011(3)
C17 0.043(4) 0.039(3) 0.051(4) -0.004(3) 0.018(3) -0.006(3)
C18 0.091(6) 0.123(6) 0.062(5) 0.027(4) -0.020(5) 0.000(5)
C21 0.074(5) 0.040(3) 0.061(4) -0.009(3) 0.007(3) 0.018(3)
C22 0.041(3) 0.038(3) 0.028(3) -0.002(2) 0.002(3) 0.005(2)
C23 0.067(4) 0.056(3) 0.035(3) -0.008(3) 0.006(3) 0.003(3)
C24 0.071(5) 0.078(4) 0.032(3) -0.009(3) -0.007(3) -0.006(4)
C25 0.061(4) 0.073(4) 0.035(3) 0.011(3) -0.013(3) 0.001(3)
C26 0.039(3) 0.043(3) 0.033(3) 0.004(2) -0.004(3) 0.003(3)
C27 0.032(3) 0.038(3) 0.036(3) 0.005(2) 0.002(3) -0.002(2)
C28 0.037(4) 0.054(3) 0.055(4) 0.016(3) -0.011(3) 0.006(3)
C29 0.157(9) 0.068(5) 0.109(6) -0.024(5) -0.056(6) 0.076(5)
C30 0.143(8) 0.081(5) 0.087(6) -0.013(5) -0.011(5) 0.073(5)
C31 0.067(5) 0.039(3) 0.073(5) -0.007(3) 0.023(4) 0.004(3)
C32 0.063(4) 0.045(3) 0.044(4) -0.008(3) 0.016(3) -0.015(3)
C33 0.094(6) 0.057(4) 0.062(5) -0.018(4) 0.022(4) -0.011(4)
C34 0.105(6) 0.090(5) 0.034(4) -0.021(4) 0.003(4) -0.026(5)
C35 0.074(5) 0.081(5) 0.040(4) -0.003(3) -0.008(3) -0.009(4)
C36 0.048(4) 0.057(4) 0.029(3) -0.002(3) -0.002(3) -0.014(3)
C37 0.046(4) 0.044(3) 0.035(3) -0.001(3) 0.006(3) -0.006(3)
C38 0.072(5) 0.091(5) 0.062(4) 0.019(4) -0.015(4) 0.008(4)
C41 0.061(4) 0.059(4) 0.049(4) -0.022(3) -0.012(3) 0.007(3)
C42 0.029(3) 0.046(3) 0.042(3) 0.004(3) -0.003(3) 0.000(2)
C43 0.051(4) 0.059(4) 0.049(4) 0.009(3) -0.011(3) 0.005(3)
C44 0.051(4) 0.070(4) 0.078(5) 0.018(4) -0.015(4) 0.021(3)
C45 0.052(4) 0.060(4) 0.073(4) 0.008(4) -0.010(4) 0.030(3)
C46 0.043(4) 0.035(3) 0.055(4) 0.002(3) 0.003(3) 0.010(3)
C47 0.030(3) 0.030(3) 0.044(3) 0.008(2) -0.001(3) 0.006(2)
C48 0.060(4) 0.039(3) 0.080(5) 0.002(3) 0.011(4) 0.026(3)
C49 0.132(7) 0.072(5) 0.076(5) -0.032(4) 0.010(5) 0.043(5)
C50 0.142(8) 0.094(6) 0.060(5) -0.022(4) -0.001(5) 0.047(5)
C51 0.075(5) 0.077(4) 0.032(3) 0.000(3) 0.001(4) -0.016(4)
C52 0.034(4) 0.065(4) 0.053(4) 0.016(3) 0.000(3) -0.001(3)
C53 0.065(5) 0.099(5) 0.052(4) 0.017(4) 0.001(4) -0.011(4)
C54 0.065(5) 0.108(6) 0.067(5) 0.021(4) -0.016(4) 0.016(5)
C55 0.068(5) 0.085(5) 0.068(5) 0.023(4) -0.011(4) 0.017(4)
C56 0.041(4) 0.056(3) 0.049(4) 0.019(3) -0.014(3) 0.008(3)
C57 0.032(3) 0.068(4) 0.034(3) 0.018(3) 0.002(3) 0.001(3)
C58 0.073(5) 0.071(4) 0.085(5) 0.013(4) 0.006(4) 0.039(4)
C61 0.065(5) 0.111(5) 0.052(4) 0.017(4) -0.023(4) -0.003(4)
C62 0.034(4) 0.055(4) 0.057(4) 0.018(3) 0.001(3) 0.012(3)
C63 0.047(4) 0.077(4) 0.064(4) 0.021(4) -0.008(3) 0.018(3)
C64 0.064(5) 0.082(5) 0.108(6) 0.034(5) 0.009(5) 0.043(4)
C65 0.057(4) 0.057(4) 0.087(5) 0.007(4) 0.015(4) 0.020(3)
C66 0.036(4) 0.044(3) 0.061(4) 0.016(3) 0.013(3) 0.009(3)
C67 0.043(4) 0.033(3) 0.052(4) 0.013(3) 0.012(3) 0.002(3)
C68 0.053(4) 0.034(3) 0.054(4) -0.003(3) 0.024(3) 0.000(3)
C69 0.060(4) 0.049(3) 0.034(3) -0.007(3) 0.012(3) 0.004(3)
C70 0.063(4) 0.058(3) 0.031(3) -0.011(3) 0.005(3) 0.003(3)
C71 0.042(4) 0.051(3) 0.041(3) 0.013(3) -0.006(3) 0.004(3)
C72 0.043(4) 0.044(3) 0.038(3) 0.003(3) 0.004(3) 0.009(3)
C73 0.058(4) 0.063(4) 0.066(4) 0.003(3) -0.002(3) 0.027(3)
C74 0.060(4) 0.063(4) 0.079(5) 0.014(4) 0.009(4) 0.035(3)
C75 0.061(4) 0.041(3) 0.060(4) -0.004(3) 0.016(3) 0.016(3)
C76 0.047(4) 0.037(3) 0.046(3) 0.004(3) 0.014(3) 0.006(3)
C77 0.039(3) 0.034(3) 0.042(3) 0.007(2) 0.012(3) 0.004(2)
C78 0.090(5) 0.044(3) 0.047(3) -0.011(3) 0.015(3) -0.003(3)
Cl1 0.0542(11) 0.0675(10) 0.0601(10) 0.0111(8) -0.0040(8) 0.0130(8)
Cl2 0.0564(12) 0.1294(16) 0.0629(12) 0.0222(11) 0.0134(10) 0.0249(11)
Cl3 0.0677(11) 0.0399(8) 0.0572(10) 0.0041(7) -0.0028(9) 0.0092(7)
N1 0.042(3) 0.053(3) 0.052(3) 0.018(2) 0.005(2) 0.007(2)
N2 0.040(3) 0.037(2) 0.071(3) 0.005(3) 0.005(3) 0.005(2)
N3 0.045(3) 0.042(2) 0.055(3) 0.003(2) -0.007(2) 0.014(2)
N4 0.055(3) 0.037(2) 0.056(3) -0.002(2) 0.004(3) 0.011(2)
N5 0.058(3) 0.043(3) 0.053(3) -0.004(2) 0.014(3) 0.011(2)
N6 0.056(3) 0.062(3) 0.041(3) -0.004(2) 0.011(3) 0.006(3)
N7 0.048(3) 0.031(2) 0.041(3) -0.002(2) 0.010(2) 0.000(2)
N8 0.039(3) 0.047(3) 0.032(2) 0.003(2) -0.001(2) 0.004(2)
N11 0.040(3) 0.049(3) 0.055(3) 0.015(2) 0.006(2) 0.013(2)
N12 0.041(3) 0.052(3) 0.045(3) 0.011(2) 0.005(2) 0.010(2)
N13 0.048(3) 0.049(3) 0.047(3) 0.009(2) 0.007(2) 0.002(2)
Ni1 0.0338(4) 0.0322(3) 0.0505(4) 0.0080(3) 0.0038(3) 0.0065(3)
Ni2 0.0327(4) 0.0290(3) 0.0400(4) 0.0000(3) 0.0007(3) 0.0049(3)
Ni3 0.0357(4) 0.0407(4) 0.0367(4) 0.0009(3) 0.0050(3) 0.0037(3)
Ni4 0.0364(4) 0.0303(3) 0.0305(4) 0.0000(3) 0.0038(3) 0.0034(3)
O1 0.066(3) 0.039(2) 0.072(3) 0.0082(19) 0.017(2) 0.0286(19)
O2 0.048(2) 0.0377(19) 0.046(2) 0.0072(17) 0.0073(19) 0.0124(17)
O3 0.051(2) 0.0374(19) 0.050(2) 0.0006(18) 0.0037(19) 0.0115(17)
O4 0.080(3) 0.072(3) 0.047(3) 0.009(2) -0.014(2) -0.003(2)
O5 0.058(3) 0.0369(19) 0.041(2) -0.0062(17) -0.001(2) 0.0140(17)
O6 0.041(2) 0.0338(18) 0.0280(19) -0.0038(15) -0.0075(17) 0.0092(15)
O7 0.048(2) 0.047(2) 0.032(2) -0.0049(17) -0.0058(18) 0.0081(18)
O8 0.061(3) 0.066(3) 0.040(2) 0.007(2) -0.015(2) 0.012(2)
O9 0.048(2) 0.046(2) 0.045(2) -0.0093(17) -0.0063(19) 0.0181(18)
O10 0.037(2) 0.0398(19) 0.037(2) -0.0012(16) -0.0051(18) 0.0108(16)
O11 0.044(2) 0.054(2) 0.038(2) 0.0064(17) 0.0030(19) 0.0169(18)
O12 0.058(3) 0.063(2) 0.053(3) 0.010(2) -0.002(2) 0.025(2)
O13 0.050(3) 0.067(2) 0.047(2) 0.011(2) -0.009(2) 0.011(2)
O14 0.039(2) 0.0362(19) 0.038(2) 0.0043(16) 0.0039(17) 0.0114(16)
O15 0.043(2) 0.0385(18) 0.0317(19) 0.0019(15) 0.0034(17) 0.0103(17)
O16 0.066(3) 0.042(2) 0.043(2) -0.0063(17) -0.001(2) 0.0110(18)
O21 0.091(4) 0.071(3) 0.158(5) 0.015(3) -0.006(4) -0.002(3)
O22 0.048(3) 0.139(4) 0.113(4) 0.039(3) -0.012(3) 0.012(3)
O23 0.113(5) 0.151(5) 0.073(3) 0.047(3) -0.023(3) 0.043(4)
O24 0.170(6) 0.086(3) 0.097(4) -0.003(3) 0.044(4) 0.036(4)
O25 0.116(5) 0.217(7) 0.081(4) -0.018(4) -0.024(4) -0.041(5)
O26 0.046(3) 0.123(4) 0.076(3) 0.018(3) 0.023(2) 0.015(3)
O27 0.072(3) 0.105(3) 0.048(3) 0.004(2) 0.017(2) 0.001(3)
O28 0.226(8) 0.194(7) 0.242(8) 0.161(6) 0.188(7) 0.161(6)
O29 0.135(5) 0.051(3) 0.110(4) -0.010(3) -0.001(3) 0.036(3)
O30 0.076(3) 0.062(3) 0.094(3) 0.016(2) 0.015(3) -0.002(2)
O31 0.074(4) 0.097(3) 0.100(4) 0.025(3) -0.032(3) -0.004(3)
O32 0.128(5) 0.093(3) 0.062(3) 0.015(3) 0.026(3) 0.019(3)

loop_
_atom_type_symbol
_atom_type_description
_atom_type_scat_dispersion_real
_atom_type_scat_dispersion_imag
_atom_type_scat_source
C C 0.0033 0.0016 'International Tables Vol C Tables 4.2.6.8 and 6.1.1.4'
H H 0.0000 0.0000 'International Tables Vol C Tables 4.2.6.8 and 6.1.1.4'
Cl Cl 0.1484 0.1585 'International Tables Vol C Tables 4.2.6.8 and 6.1.1.4'
N N 0.0061 0.0033 'International Tables Vol C Tables 4.2.6.8 and 6.1.1.4'
Ni Ni 0.3393 1.1124 'International Tables Vol C Tables 4.2.6.8 and 6.1.1.4'
O O 0.0106 0.0060 'International Tables Vol C Tables 4.2.6.8 and 6.1.1.4'

loop_
_geom_angle_atom_site_label_1
_geom_angle_atom_site_label_2
_geom_angle_atom_site_label_3
_geom_angle
_geom_angle_site_symmetry_1
_geom_angle_site_symmetry_3
_geom_angle_publ_flag
O1 C1 H1A 109.5 . . ?
O1 C1 H1B 109.5 . . ?
H1A C1 H1B 109.5 . . ?
O1 C1 H1C 109.5 . . ?
H1A C1 H1C 109.5 . . ?
H1B C1 H1C 109.5 . . ?
O1 C2 C3 126.7(5) . . ?
O1 C2 C7 112.9(5) . . ?
C3 C2 C7 120.4(6) . . ?
C2 C3 C4 119.9(6) . . ?
C2 C3 H3 120.0 . . ?
C4 C3 H3 120.0 . . ?
C5 C4 C3 121.2(6) . . ?
C5 C4 H4 119.4 . . ?
C3 C4 H4 119.4 . . ?
C4 C5 C6 120.4(7) . . ?
C4 C5 H5 119.8 . . ?
C6 C5 H5 119.8 . . ?
C7 C6 C5 120.3(5) . . ?
C7 C6 C8 121.8(5) . . ?
C5 C6 C8 118.0(6) . . ?
O2 C7 C6 124.7(5) . . ?
O2 C7 C2 117.6(5) . . ?
C6 C7 C2 117.7(5) . . ?
N1 C8 C6 124.4(5) . . ?
N1 C8 H8 117.8 . . ?
C6 C8 H8 117.8 . . ?
C10 C9 N1 106.9(5) . . ?
C10 C9 H9A 110.3 . . ?
N1 C9 H9A 110.3 . . ?
C10 C9 H9B 110.3 . . ?
N1 C9 H9B 110.3 . . ?
H9A C9 H9B 108.6 . . ?
C9 C10 N2 107.3(5) . . ?
C9 C10 H10A 110.3 . . ?
N2 C10 H10A 110.3 . . ?
C9 C10 H10B 110.3 . . ?
N2 C10 H10B 110.3 . . ?
H10A C10 H10B 108.5 . . ?
N2 C11 C12 124.6(5) . . ?
N2 C11 H11 117.7 . . ?
C12 C11 H11 117.7 . . ?
C11 C12 C17 122.2(5) . . ?
C11 C12 C13 119.6(6) . . ?
C17 C12 C13 118.1(6) . . ?
C14 C13 C12 121.2(6) . . ?
C14 C13 H13 119.4 . . ?
C12 C13 H13 119.4 . . ?
C13 C14 C15 121.1(6) . . ?
C13 C14 H14 119.4 . . ?
C15 C14 H14 119.4 . . ?
C16 C15 C14 119.2(7) . . ?
C16 C15 H15 120.4 . . ?
C14 C15 H15 120.4 . . ?
C15 C16 O4 124.2(6) . . ?
C15 C16 C17 122.2(6) . . ?
O4 C16 C17 113.6(5) . . ?
O3 C17 C16 118.1(5) . . ?
O3 C17 C12 123.6(5) . . ?
C16 C17 C12 118.2(5) . . ?
O4 C18 H18A 109.5 . . ?
O4 C18 H18B 109.5 . . ?
H18A C18 H18B 109.5 . . ?
O4 C18 H18C 109.5 . . ?
H18A C18 H18C 109.5 . . ?
H18B C18 H18C 109.5 . . ?
O5 C21 H21A 109.5 . . ?
O5 C21 H21B 109.5 . . ?
H21A C21 H21B 109.5 . . ?
O5 C21 H21C 109.5 . . ?
H21A C21 H21C 109.5 . . ?
H21B C21 H21C 109.5 . . ?
O5 C22 C23 124.7(4) . . ?
O5 C22 C27 114.8(4) . . ?
C23 C22 C27 120.4(5) . . ?
C24 C23 C22 120.1(5) . . ?
C24 C23 H23 119.9 . . ?
C22 C23 H23 119.9 . . ?
C25 C24 C23 120.9(5) . . ?
C25 C24 H24 119.5 . . ?
C23 C24 H24 119.5 . . ?
C24 C25 C26 120.0(5) . . ?
C24 C25 H25 120.0 . . ?
C26 C25 H25 120.0 . . ?
C25 C26 C27 120.2(5) . . ?
C25 C26 C28 119.2(5) . . ?
C27 C26 C28 120.5(4) . . ?
O6 C27 C26 124.3(4) . . ?
O6 C27 C22 117.4(4) . . ?
C26 C27 C22 118.3(4) . . ?
N3 C28 C26 126.8(5) . . ?
N3 C28 H28 116.6 . . ?
C26 C28 H28 116.6 . . ?
C30 C29 N3 113.2(6) . . ?
C30 C29 H29A 108.9 . . ?
N3 C29 H29A 108.9 . . ?
C30 C29 H29B 108.9 . . ?
N3 C29 H29B 108.9 . . ?
H29A C29 H29B 107.8 . . ?
C29 C30 N4 114.3(5) . . ?
C29 C30 H30A 108.7 . . ?
N4 C30 H30A 108.7 . . ?
C29 C30 H30B 108.7 . . ?
N4 C30 H30B 108.7 . . ?
H30A C30 H30B 107.6 . . ?
N4 C31 C32 126.0(5) . . ?
N4 C31 H31 117.0 . . ?
C32 C31 H31 117.0 . . ?
C37 C32 C33 118.6(6) . . ?
C37 C32 C31 121.5(5) . . ?
C33 C32 C31 120.0(6) . . ?
C34 C33 C32 120.6(6) . . ?
C34 C33 H33 119.7 . . ?
C32 C33 H33 119.7 . . ?
C33 C34 C35 121.2(5) . . ?
C33 C34 H34 119.4 . . ?
C35 C34 H34 119.4 . . ?
C36 C35 C34 120.4(6) . . ?
C36 C35 H35 119.8 . . ?
C34 C35 H35 119.8 . . ?
O8 C36 C35 124.8(5) . . ?
O8 C36 C37 114.7(4) . . ?
C35 C36 C37 120.5(6) . . ?
O7 C37 C32 123.4(5) . . ?
O7 C37 C36 117.7(5) . . ?
C32 C37 C36 118.9(5) . . ?
O8 C38 H38A 109.5 . . ?
O8 C38 H38B 109.5 . . ?
H38A C38 H38B 109.5 . . ?
O8 C38 H38C 109.5 . . ?
H38A C38 H38C 109.5 . . ?
H38B C38 H38C 109.5 . . ?
O9 C41 H41A 109.5 . . ?
O9 C41 H41B 109.5 . . ?
H41A C41 H41B 109.5 . . ?
O9 C41 H41C 109.5 . . ?
H41A C41 H41C 109.5 . . ?
H41B C41 H41C 109.5 . . ?
C43 C42 O9 124.7(5) . . ?
C43 C42 C47 121.2(5) . . ?
O9 C42 C47 114.1(4) . . ?
C42 C43 C44 120.3(5) . . ?
C42 C43 H43 119.9 . . ?
C44 C43 H43 119.9 . . ?
C45 C44 C43 120.4(6) . . ?
C45 C44 H44 119.8 . . ?
C43 C44 H44 119.8 . . ?
C44 C45 C46 120.4(5) . . ?
C44 C45 H45 119.8 . . ?
C46 C45 H45 119.8 . . ?
C47 C46 C48 121.7(5) . . ?
C47 C46 C45 120.6(5) . . ?
C48 C46 C45 117.7(5) . . ?
O10 C47 C46 124.2(4) . . ?
O10 C47 C42 118.6(4) . . ?
C46 C47 C42 117.2(5) . . ?
N5 C48 C46 125.1(5) . . ?
N5 C48 H48 117.4 . . ?
C46 C48 H48 117.4 . . ?
C50 C49 N5 111.1(5) . . ?
C50 C49 H49A 109.4 . . ?
N5 C49 H49A 109.4 . . ?
C50 C49 H49B 109.4 . . ?
N5 C49 H49B 109.4 . . ?
H49A C49 H49B 108.0 . . ?
C49 C50 N6 113.7(5) . . ?
C49 C50 H50A 108.8 . . ?
N6 C50 H50A 108.8 . . ?
C49 C50 H50B 108.8 . . ?
N6 C50 H50B 108.8 . . ?
H50A C50 H50B 107.7 . . ?
N6 C51 C52 126.5(5) . . ?
N6 C51 H51 116.8 . . ?
C52 C51 H51 116.8 . . ?
C57 C52 C51 122.1(5) . . ?
C57 C52 C53 120.4(6) . . ?
C51 C52 C53 117.6(6) . . ?
C54 C53 C52 118.9(6) . . ?
C54 C53 H53 120.6 . . ?
C52 C53 H53 120.6 . . ?
C53 C54 C55 121.5(6) . . ?
C53 C54 H54 119.2 . . ?
C55 C54 H54 119.2 . . ?
C56 C55 C54 120.5(6) . . ?
C56 C55 H55 119.8 . . ?
C54 C55 H55 119.8 . . ?
O12 C56 C55 125.0(5) . . ?
O12 C56 C57 114.9(5) . . ?
C55 C56 C57 120.1(6) . . ?
O11 C57 C52 123.0(5) . . ?
O11 C57 C56 118.3(5) . . ?
C52 C57 C56 118.6(5) . . ?
O12 C58 H58A 109.5 . . ?
O12 C58 H58B 109.5 . . ?
H58A C58 H58B 109.5 . . ?
O12 C58 H58C 109.5 . . ?
H58A C58 H58C 109.5 . . ?
H58B C58 H58C 109.5 . . ?
O13 C61 H61A 109.5 . . ?
O13 C61 H61B 109.5 . . ?
H61A C61 H61B 109.5 . . ?
O13 C61 H61C 109.5 . . ?
H61A C61 H61C 109.5 . . ?
H61B C61 H61C 109.5 . . ?
C63 C62 O13 124.3(5) . . ?
C63 C62 C67 121.6(5) . . ?
O13 C62 C67 114.0(4) . . ?
C62 C63 C64 120.2(6) . . ?
C62 C63 H63 119.9 . . ?
C64 C63 H63 119.9 . . ?
C65 C64 C63 120.5(6) . . ?
C65 C64 H64 119.8 . . ?
C63 C64 H64 119.8 . . ?
C64 C65 C66 120.1(6) . . ?
C64 C65 H65 119.9 . . ?
C66 C65 H65 119.9 . . ?
C67 C66 C65 121.1(5) . . ?
C67 C66 C68 120.1(5) . . ?
C65 C66 C68 118.6(5) . . ?
O14 C67 C66 125.6(5) . . ?
O14 C67 C62 118.0(5) . . ?
C66 C67 C62 116.4(5) . . ?
N7 C68 C66 125.2(5) . . ?
N7 C68 H68 117.4 . . ?
C66 C68 H68 117.4 . . ?
N7 C69 C70 106.1(4) . . ?
N7 C69 H69A 110.5 . . ?
C70 C69 H69A 110.5 . . ?
N7 C69 H69B 110.5 . . ?
C70 C69 H69B 110.5 . . ?
H69A C69 H69B 108.7 . . ?
N8 C70 C69 106.7(4) . . ?
N8 C70 H70A 110.4 . . ?
C69 C70 H70A 110.4 . . ?
N8 C70 H70B 110.4 . . ?
C69 C70 H70B 110.4 . . ?
H70A C70 H70B 108.6 . . ?
N8 C71 C72 124.2(5) . . ?
N8 C71 H71 117.9 . . ?
C72 C71 H71 117.9 . . ?
C77 C72 C73 119.2(5) . . ?
C77 C72 C71 121.6(5) . . ?
C73 C72 C71 119.2(5) . . ?
C74 C73 C72 120.4(5) . . ?
C74 C73 H73 119.8 . . ?
C72 C73 H73 119.8 . . ?
C73 C74 C75 120.8(5) . . ?
C73 C74 H74 119.6 . . ?
C75 C74 H74 119.6 . . ?
C76 C75 C74 120.3(5) . . ?
C76 C75 H75 119.9 . . ?
C74 C75 H75 119.9 . . ?
C75 C76 O16 124.7(5) . . ?
C75 C76 C77 120.9(5) . . ?
O16 C76 C77 114.4(4) . . ?
O15 C77 C72 124.2(4) . . ?
O15 C77 C76 117.5(4) . . ?
C72 C77 C76 118.3(5) . . ?
O16 C78 H78A 109.5 . . ?
O16 C78 H78B 109.5 . . ?
H78A C78 H78B 109.5 . . ?
O16 C78 H78C 109.5 . . ?
H78A C78 H78C 109.5 . . ?
H78B C78 H78C 109.5 . . ?
O23 Cl1 O24 110.6(3) . . ?
O23 Cl1 O21 112.1(3) . . ?
O24 Cl1 O21 109.4(4) . . ?
O23 Cl1 O22 108.0(3) . . ?
O24 Cl1 O22 110.6(3) . . ?
O21 Cl1 O22 106.0(3) . . ?
O28 Cl2 O27 111.2(4) . . ?
O28 Cl2 O26 111.6(4) . . ?
O27 Cl2 O26 111.3(3) . . ?
O28 Cl2 O25 110.1(5) . . ?
O27 Cl2 O25 106.7(3) . . ?
O26 Cl2 O25 105.7(3) . . ?
O29 Cl3 O30 109.9(3) . . ?
O29 Cl3 O31 110.2(3) . . ?
O30 Cl3 O31 108.7(3) . . ?
O29 Cl3 O32 109.3(3) . . ?
O30 Cl3 O32 108.4(3) . . ?
O31 Cl3 O32 110.3(3) . . ?
C8 N1 C9 119.2(5) . . ?
C8 N1 Ni1 127.6(4) . . ?
C9 N1 Ni1 113.1(4) . . ?
C11 N2 C10 120.5(5) . . ?
C11 N2 Ni1 127.2(4) . . ?
C10 N2 Ni1 112.2(4) . . ?
C28 N3 C29 120.4(5) . . ?
C28 N3 Ni2 126.2(4) . . ?
C29 N3 Ni2 113.3(4) . . ?
C31 N4 C30 119.8(5) . . ?
C31 N4 Ni2 126.8(4) . . ?
C30 N4 Ni2 113.4(4) . . ?
C48 N5 C49 118.7(5) . . ?
C48 N5 Ni3 126.9(4) . . ?
C49 N5 Ni3 114.4(4) . . ?
C51 N6 C50 121.4(5) . . ?
C51 N6 Ni3 125.2(4) . . ?
C50 N6 Ni3 113.3(4) . . ?
C68 N7 C69 119.3(4) . . ?
C68 N7 Ni4 127.2(4) . . ?
C69 N7 Ni4 113.3(3) . . ?
C71 N8 C70 118.5(4) . . ?
C71 N8 Ni4 128.2(4) . . ?
C70 N8 Ni4 113.2(3) . . ?
H1N N11 H3N 109(4) . . ?
H1N N11 H2N 109(4) . . ?
H3N N11 H2N 109(4) . . ?
H1N N11 H4N 109(4) . . ?
H3N N11 H4N 109(4) . . ?
H2N N11 H4N 109(4) . . ?
H8N N12 H5N 109(4) . . ?
H8N N12 H7N 109(4) . . ?
H5N N12 H7N 109(4) . . ?
H8N N12 H6N 109(4) . . ?
H5N N12 H6N 109(4) . . ?
H7N N12 H6N 109(4) . . ?
H11N N13 H10N 109(4) . . ?
H11N N13 H9N 109(4) . . ?
H10N N13 H9N 109(4) . . ?
H11N N13 H12N 109(4) . . ?
H10N N13 H12N 109(4) . . ?
H9N N13 H12N 109(4) . . ?
N2 Ni1 O2 176.89(19) . . ?
N2 Ni1 O3 94.35(18) . . ?
O2 Ni1 O3 85.29(14) . . ?
N2 Ni1 N1 86.2(2) . . ?
O2 Ni1 N1 94.26(18) . . ?
O3 Ni1 N1 177.7(2) . . ?
N4 Ni2 O6 179.27(19) . . ?
N4 Ni2 N3 85.7(2) . . ?
O6 Ni2 N3 94.83(16) . . ?
N4 Ni2 O7 94.83(17) . . ?
O6 Ni2 O7 84.64(13) . . ?
N3 Ni2 O7 179.42(18) . . ?
N5 Ni3 N6 86.3(2) . . ?
N5 Ni3 O11 178.65(19) . . ?
N6 Ni3 O11 94.85(18) . . ?
N5 Ni3 O10 94.66(17) . . ?
N6 Ni3 O10 178.92(19) . . ?
O11 Ni3 O10 84.18(14) . . ?
N7 Ni4 N8 86.34(19) . . ?
N7 Ni4 O15 176.54(18) . . ?
N8 Ni4 O15 94.21(16) . . ?
N7 Ni4 O14 94.76(17) . . ?
N8 Ni4 O14 176.50(19) . . ?
O15 Ni4 O14 84.89(13) . . ?
C2 O1 C1 117.3(5) . . ?
C7 O2 Ni1 126.9(3) . . ?
C17 O3 Ni1 127.0(3) . . ?
C16 O4 C18 119.7(5) . . ?
C22 O5 C21 117.4(4) . . ?
C27 O6 Ni2 127.2(3) . . ?
C37 O7 Ni2 127.6(3) . . ?
C36 O8 C38 117.4(4) . . ?
C42 O9 C41 115.5(4) . . ?
C47 O10 Ni3 127.4(3) . . ?
C57 O11 Ni3 128.2(3) . . ?
C56 O12 C58 117.6(4) . . ?
C62 O13 C61 118.2(4) . . ?
C67 O14 Ni4 126.5(3) . . ?
C77 O15 Ni4 126.8(3) . . ?
C76 O16 C78 117.2(4) . . ?

loop_
_geom_bond_atom_site_label_1
_geom_bond_atom_site_label_2
_geom_bond_distance
_geom_bond_site_symmetry_2
_geom_bond_publ_flag
C1 O1 1.434(6) . ?
C1 H1A 0.9600 . ?
C1 H1B 0.9600 . ?
C1 H1C 0.9600 . ?
C2 O1 1.369(6) . ?
C2 C3 1.383(7) . ?
C2 C7 1.422(7) . ?
C3 C4 1.386(9) . ?
C3 H3 0.9300 . ?
C4 C5 1.342(9) . ?
C4 H4 0.9300 . ?
C5 C6 1.412(7) . ?
C5 H5 0.9300 . ?
C6 C7 1.398(7) . ?
C6 C8 1.424(8) . ?
C7 O2 1.317(6) . ?
C8 N1 1.288(6) . ?
C8 H8 0.9300 . ?
C9 C10 1.469(8) . ?
C9 N1 1.481(6) . ?
C9 H9A 0.9700 . ?
C9 H9B 0.9700 . ?
C10 N2 1.481(7) . ?
C10 H10A 0.9700 . ?
C10 H10B 0.9700 . ?
C11 N2 1.285(7) . ?
C11 C12 1.409(8) . ?
C11 H11 0.9300 . ?
C12 C17 1.411(7) . ?
C12 C13 1.436(8) . ?
C13 C14 1.346(9) . ?
C13 H13 0.9300 . ?
C14 C15 1.392(9) . ?
C14 H14 0.9300 . ?
C15 C16 1.369(8) . ?
C15 H15 0.9300 . ?
C16 O4 1.383(7) . ?
C16 C17 1.410(8) . ?
C17 O3 1.300(5) . ?
C18 O4 1.413(7) . ?
C18 H18A 0.9600 . ?
C18 H18B 0.9600 . ?
C18 H18C 0.9600 . ?
C21 O5 1.447(5) . ?
C21 H21A 0.9600 . ?
C21 H21B 0.9600 . ?
C21 H21C 0.9600 . ?
C22 O5 1.365(6) . ?
C22 C23 1.382(6) . ?
C22 C27 1.403(6) . ?
C23 C24 1.376(8) . ?
C23 H23 0.9300 . ?
C24 C25 1.362(7) . ?
C24 H24 0.9300 . ?
C25 C26 1.396(7) . ?
C25 H25 0.9300 . ?
C26 C27 1.402(7) . ?
C26 C28 1.421(7) . ?
C27 O6 1.331(5) . ?
C28 N3 1.288(6) . ?
C28 H28 0.9300 . ?
C29 C30 1.326(8) . ?
C29 N3 1.464(7) . ?
C29 H29A 0.9700 . ?
C29 H29B 0.9700 . ?
C30 N4 1.461(7) . ?
C30 H30A 0.9700 . ?
C30 H30B 0.9700 . ?
C31 N4 1.282(7) . ?
C31 C32 1.427(8) . ?
C31 H31 0.9300 . ?
C32 C37 1.405(7) . ?
C32 C33 1.425(8) . ?
C33 C34 1.348(9) . ?
C33 H33 0.9300 . ?
C34 C35 1.388(9) . ?
C34 H34 0.9300 . ?
C35 C36 1.361(7) . ?
C35 H35 0.9300 . ?
C36 O8 1.357(6) . ?
C36 C37 1.422(7) . ?
C37 O7 1.317(5) . ?
C38 O8 1.437(6) . ?
C38 H38A 0.9600 . ?
C38 H38B 0.9600 . ?
C38 H38C 0.9600 . ?
C41 O9 1.435(5) . ?
C41 H41A 0.9600 . ?
C41 H41B 0.9600 . ?
C41 H41C 0.9600 . ?
C42 C43 1.372(7) . ?
C42 O9 1.375(6) . ?
C42 C47 1.416(7) . ?
C43 C44 1.399(8) . ?
C43 H43 0.9300 . ?
C44 C45 1.343(8) . ?
C44 H44 0.9300 . ?
C45 C46 1.417(7) . ?
C45 H45 0.9300 . ?
C46 C47 1.402(6) . ?
C46 C48 1.416(7) . ?
C47 O10 1.303(5) . ?
C48 N5 1.302(7) . ?
C48 H48 0.9300 . ?
C49 C50 1.381(9) . ?
C49 N5 1.472(7) . ?
C49 H49A 0.9700 . ?
C49 H49B 0.9700 . ?
C50 N6 1.459(7) . ?
C50 H50A 0.9700 . ?
C50 H50B 0.9700 . ?
C51 N6 1.311(7) . ?
C51 C52 1.408(8) . ?
C51 H51 0.9300 . ?
C52 C57 1.393(7) . ?
C52 C53 1.427(8) . ?
C53 C54 1.352(9) . ?
C53 H53 0.9300 . ?
C54 C55 1.389(9) . ?
C54 H54 0.9300 . ?
C55 C56 1.369(8) . ?
C55 H55 0.9300 . ?
C56 O12 1.366(6) . ?
C56 C57 1.415(7) . ?
C57 O11 1.315(6) . ?
C58 O12 1.441(6) . ?
C58 H58A 0.9600 . ?
C58 H58B 0.9600 . ?
C58 H58C 0.9600 . ?
C61 O13 1.428(6) . ?
C61 H61A 0.9600 . ?
C61 H61B 0.9600 . ?
C61 H61C 0.9600 . ?
C62 C63 1.360(7) . ?
C62 O13 1.368(6) . ?
C62 C67 1.432(7) . ?
C63 C64 1.405(9) . ?
C63 H63 0.9300 . ?
C64 C65 1.348(9) . ?
C64 H64 0.9300 . ?
C65 C66 1.415(7) . ?
C65 H65 0.9300 . ?
C66 C67 1.407(7) . ?
C66 C68 1.440(7) . ?
C67 O14 1.296(6) . ?
C68 N7 1.289(6) . ?
C68 H68 0.9300 . ?
C69 N7 1.476(6) . ?
C69 C70 1.492(7) . ?
C69 H69A 0.9700 . ?
C69 H69B 0.9700 . ?
C70 N8 1.487(6) . ?
C70 H70A 0.9700 . ?
C70 H70B 0.9700 . ?
C71 N8 1.294(6) . ?
C71 C72 1.423(7) . ?
C71 H71 0.9300 . ?
C72 C77 1.409(7) . ?
C72 C73 1.413(7) . ?
C73 C74 1.354(7) . ?
C73 H73 0.9300 . ?
C74 C75 1.387(8) . ?
C74 H74 0.9300 . ?
C75 C76 1.362(7) . ?
C75 H75 0.9300 . ?
C76 O16 1.370(6) . ?
C76 C77 1.412(6) . ?
C77 O15 1.321(5) . ?
C78 O16 1.430(5) . ?
C78 H78A 0.9600 . ?
C78 H78B 0.9600 . ?
C78 H78C 0.9600 . ?
Cl1 O23 1.406(5) . ?
Cl1 O24 1.406(5) . ?
Cl1 O21 1.423(5) . ?
Cl1 O22 1.432(5) . ?
Cl2 O28 1.339(5) . ?
Cl2 O27 1.411(4) . ?
Cl2 O26 1.432(4) . ?
Cl2 O25 1.503(6) . ?
Cl3 O29 1.414(4) . ?
Cl3 O30 1.425(4) . ?
Cl3 O31 1.427(4) . ?
Cl3 O32 1.427(4) . ?
N1 Ni1 1.860(4) . ?
N2 Ni1 1.839(4) . ?
N3 Ni2 1.849(4) . ?
N4 Ni2 1.833(4) . ?
N5 Ni3 1.834(4) . ?
N6 Ni3 1.839(4) . ?
N7 Ni4 1.833(4) . ?
N8 Ni4 1.846(4) . ?
N11 H1N 1.05(2) . ?
N11 H3N 1.05(3) . ?
N11 H2N 1.05(2) . ?
N11 H4N 1.05(3) . ?
N12 H8N 1.05(3) . ?
N12 H5N 1.05(3) . ?
N12 H7N 1.06(5) . ?
N12 H6N 1.05(2) . ?
N13 H11N 1.05(3) . ?
N13 H10N 1.05(3) . ?
N13 H9N 1.05(2) . ?
N13 H12N 1.05(3) . ?
Ni1 O2 1.844(3) . ?
Ni1 O3 1.853(3) . ?
Ni2 O6 1.842(3) . ?
Ni2 O7 1.855(3) . ?
Ni3 O11 1.849(3) . ?
Ni3 O10 1.854(3) . ?
Ni4 O15 1.849(3) . ?
Ni4 O14 1.858(3) . ?
